data_4112532
loop_
_publ_author_name
'Norie Momiyama'
'Hisashi Yamamoto'

_publ_section_title
;
 Enantioselective O- and N-Nitroso Aldol Synthesis of Tin Enolates.
 Isolation of Three BINAP-Silver Complexes and Their Role in Regio- and
 Enantioselectivity
;
_journal_name_full 'Journal of the American Chemical Society'
_journal_page_first 5360
_journal_page_last 5361
_journal_paper_doi 10.1021/ja039103i
_journal_volume 126
_journal_year 2004
_chemical_formula_sum 'C46 H32 Ag2 F6 O6 P2 S2'
_chemical_formula_weight 1136.52
_chemical_name_systematic
; 
 ? 
;
_space_group_IT_number 19
_symmetry_cell_setting orthorhombic
_symmetry_space_group_name_Hall 'P 2ac 2ab'
_symmetry_space_group_name_H-M 'P 21 21 21'
_atom_sites_solution_hydrogens geom
_atom_sites_solution_primary direct
_atom_sites_solution_secondary difmap
_audit_creation_method SHELXL-97
_cell_angle_alpha 90.00
_cell_angle_beta 90.00
_cell_angle_gamma 90.00
_cell_formula_units_Z 4
_cell_length_a 11.122(2)
_cell_length_b 16.334(3)
_cell_length_c 24.032(5)
_cell_measurement_temperature 293(2)
_cell_volume 4365.8(14)
_computing_structure_refinement 'SHELXL-97 (Sheldrick, 1997)'
_computing_structure_solution 'SHELXS-97 (Sheldrick, 1990)'
_diffrn_ambient_temperature 293(2)
_diffrn_measured_fraction_theta_full 0.985
_diffrn_measured_fraction_theta_max 0.985
_diffrn_radiation_monochromator graphite
_diffrn_radiation_source 'fine-focus sealed tube'
_diffrn_radiation_type MoK\a
_diffrn_radiation_wavelength 0.71073
_diffrn_reflns_av_R_equivalents 0.0312
_diffrn_reflns_av_sigmaI/netI 0.0361
_diffrn_reflns_limit_h_max 14
_diffrn_reflns_limit_h_min -14
_diffrn_reflns_limit_k_max 21
_diffrn_reflns_limit_k_min -21
_diffrn_reflns_limit_l_max 31
_diffrn_reflns_limit_l_min -31
_diffrn_reflns_number 51649
_diffrn_reflns_theta_full 28.31
_diffrn_reflns_theta_max 28.31
_diffrn_reflns_theta_min 1.69
_exptl_absorpt_coefficient_mu 1.141
_exptl_crystal_density_diffrn 1.729
_exptl_crystal_F_000 2264
_refine_diff_density_max 2.206
_refine_diff_density_min -0.685
_refine_diff_density_rms 0.090
_refine_ls_abs_structure_details 'Flack H D (1983), Acta Cryst. A39, 876-881'
_refine_ls_abs_structure_Flack -0.010(15)
_refine_ls_extinction_method none
_refine_ls_goodness_of_fit_ref 1.031
_refine_ls_hydrogen_treatment mixed
_refine_ls_matrix_type full
_refine_ls_number_parameters 577
_refine_ls_number_reflns 10471
_refine_ls_number_restraints 0
_refine_ls_restrained_S_all 1.031
_refine_ls_R_factor_all 0.0348
_refine_ls_R_factor_gt 0.0317
_refine_ls_shift/su_max 0.086
_refine_ls_shift/su_mean 0.003
_refine_ls_structure_factor_coef Fsqd
_refine_ls_weighting_details 'calc w=1/[\s^2^(Fo^2^)+(0.0442P)^2^+0.0000P] where P=(Fo^2^+2Fc^2^)/3'
_refine_ls_weighting_scheme calc
_refine_ls_wR_factor_gt 0.0752
_refine_ls_wR_factor_ref 0.0761
_reflns_number_gt 9726
_reflns_number_total 10471
_reflns_threshold_expression >2sigma(I)
_cod_data_source_file ja039103isi20040121_010437.cif
_cod_data_source_block momy07ss
_cod_original_cell_volume 4366.0(15)
_cod_database_code 4112532

loop_
_symmetry_equiv_pos_as_xyz
'x, y, z'
'-x+1/2, -y, z+1/2'
'-x, y+1/2, -z+1/2'
'x+1/2, -y+1/2, -z'

loop_
_atom_site_label
_atom_site_type_symbol
_atom_site_fract_x
_atom_site_fract_y
_atom_site_fract_z
_atom_site_U_iso_or_equiv
_atom_site_adp_type
_atom_site_occupancy
_atom_site_symmetry_multiplicity
_atom_site_calc_flag
_atom_site_refinement_flags
Ag1 Ag 0.22628(2) 1.026508(15) 0.208775(10) 0.02156(6) Uani 1 1 d .
Ag2 Ag -0.31127(2) 0.994267(17) 0.163959(10) 0.02636(7) Uani 1 1 d .
C1 C 0.0436(3) 1.00242(19) 0.32202(12) 0.0161(6) Uani 1 1 d .
C2 C 0.1358(3) 0.95338(19) 0.34349(14) 0.0213(7) Uani 1 1 d .
H2 H 0.1907 0.9294 0.3193 0.026 Uiso 1 1 calc R
C3 C 0.1461(3) 0.9405(2) 0.39887(15) 0.0273(8) Uani 1 1 d .
H3 H 0.2070 0.9069 0.4124 0.033 Uiso 1 1 calc R
C4 C 0.0660(3) 0.9771(2) 0.43547(14) 0.0286(8) Uani 1 1 d .
H4 H 0.0724 0.9673 0.4735 0.034 Uiso 1 1 calc R
C5 C -0.0221(3) 1.0274(2) 0.41577(14) 0.0293(8) Uani 1 1 d .
H5 H -0.0744 1.0528 0.4405 0.035 Uiso 1 1 calc R
C6 C -0.0344(3) 1.0412(2) 0.35847(13) 0.0222(7) Uani 1 1 d .
H6 H -0.0941 1.0759 0.3451 0.027 Uiso 1 1 calc R
C7 C -0.0666(3) 1.09532(19) 0.23118(13) 0.0179(7) Uani 1 1 d .
C8 C -0.0181(3) 1.16434(19) 0.20705(15) 0.0241(7) Uani 1 1 d .
H8 H 0.0641 1.1673 0.2001 0.029 Uiso 1 1 calc R
C9 C -0.0928(4) 1.2296(2) 0.19312(15) 0.0311(9) Uani 1 1 d .
H9 H -0.0602 1.2763 0.1769 0.037 Uiso 1 1 calc R
C10 C -0.2134(3) 1.2259(2) 0.20310(16) 0.0315(8) Uani 1 1 d .
H10 H -0.2624 1.2696 0.1932 0.038 Uiso 1 1 calc R
C11 C -0.2640(3) 1.1566(2) 0.22818(14) 0.0269(8) Uani 1 1 d .
H11 H -0.3461 1.1540 0.2352 0.032 Uiso 1 1 calc R
C12 C -0.1896(3) 1.0919(2) 0.24232(13) 0.0214(7) Uani 1 1 d .
H12 H -0.2219 1.0458 0.2594 0.026 Uiso 1 1 calc R
C13 C -0.0591(3) 0.91837(18) 0.22951(13) 0.0148(6) Uani 1 1 d .
C14 C -0.1354(3) 0.88453(19) 0.27080(13) 0.0179(6) Uani 1 1 d .
H14 H -0.1386 0.9085 0.3059 0.021 Uiso 1 1 calc R
C15 C -0.2047(3) 0.81696(19) 0.25969(14) 0.0211(7) Uani 1 1 d .
H15 H -0.2565 0.7971 0.2869 0.025 Uiso 1 1 calc R
C16 C -0.1985(3) 0.77728(18) 0.20773(15) 0.0201(6) Uani 1 1 d .
C17 C -0.2649(3) 0.70509(19) 0.19622(15) 0.0252(7) Uani 1 1 d .
H17 H -0.3174 0.6842 0.2228 0.030 Uiso 1 1 calc R
C18 C -0.2522(3) 0.6663(2) 0.14659(16) 0.0278(8) Uani 1 1 d .
H18 H -0.2960 0.6189 0.1396 0.033 Uiso 1 1 calc R
C19 C -0.1738(3) 0.6967(2) 0.10552(16) 0.0293(8) Uani 1 1 d .
H19 H -0.1659 0.6690 0.0719 0.035 Uiso 1 1 calc R
C20 C -0.1091(3) 0.7668(2) 0.11481(14) 0.0220(7) Uani 1 1 d .
H20 H -0.0579 0.7865 0.0873 0.026 Uiso 1 1 calc R
C21 C -0.1195(3) 0.80958(18) 0.16597(14) 0.0180(6) Uani 1 1 d .
C22 C -0.0532(3) 0.88315(19) 0.17719(13) 0.0164(6) Uani 1 1 d .
C23 C 0.0252(3) 0.91718(18) 0.13259(12) 0.0158(6) Uani 1 1 d .
C24 C 0.1483(3) 0.89290(19) 0.13082(13) 0.0187(7) Uani 1 1 d .
C25 C 0.1974(3) 0.83887(19) 0.17089(14) 0.0214(7) Uani 1 1 d .
H25 H 0.1479 0.8178 0.1986 0.026 Uiso 1 1 calc R
C26 C 0.3157(3) 0.8170(2) 0.16962(15) 0.0258(7) Uani 1 1 d .
H26 H 0.3465 0.7829 0.1971 0.031 Uiso 1 1 calc R
C27 C 0.3913(3) 0.8457(2) 0.12705(15) 0.0291(8) Uani 1 1 d .
H27 H 0.4715 0.8296 0.1259 0.035 Uiso 1 1 calc R
C28 C 0.3470(3) 0.8972(2) 0.08753(16) 0.0263(8) Uani 1 1 d .
H28 H 0.3978 0.9167 0.0598 0.032 Uiso 1 1 calc R
C29 C 0.2244(3) 0.9216(2) 0.08781(14) 0.0218(7) Uani 1 1 d .
C30 C 0.1764(3) 0.9745(2) 0.04738(13) 0.0252(7) Uani 1 1 d .
H30 H 0.2260 0.9950 0.0195 0.030 Uiso 1 1 calc R
C31 C 0.0585(3) 0.9962(2) 0.04846(13) 0.0227(7) Uani 1 1 d .
H31 H 0.0286 1.0305 0.0208 0.027 Uiso 1 1 calc R
C32 C -0.0203(3) 0.9679(2) 0.09086(13) 0.0178(6) Uani 1 1 d .
C33 C -0.1957(3) 1.08484(19) 0.04850(13) 0.0192(7) Uani 1 1 d .
C34 C -0.1226(4) 1.1516(2) 0.06052(17) 0.0371(10) Uani 1 1 d .
H34 H -0.0595 1.1460 0.0856 0.045 Uiso 1 1 calc R
C35 C -0.1435(4) 1.2265(2) 0.03518(19) 0.0430(11) Uani 1 1 d .
H35 H -0.0927 1.2704 0.0427 0.052 Uiso 1 1 calc R
C36 C -0.2382(4) 1.2368(2) -0.00080(18) 0.0385(10) Uani 1 1 d .
H36 H -0.2527 1.2874 -0.0172 0.046 Uiso 1 1 calc R
C37 C -0.3105(4) 1.1718(2) -0.01209(18) 0.0415(10) Uani 1 1 d .
H37 H -0.3748 1.1782 -0.0365 0.050 Uiso 1 1 calc R
C38 C -0.2897(3) 1.0955(2) 0.01246(16) 0.0335(9) Uani 1 1 d .
H38 H -0.3400 1.0516 0.0042 0.040 Uiso 1 1 calc R
C39 C -0.2308(3) 0.9121(2) 0.03481(14) 0.0207(7) Uani 1 1 d .
C40 C -0.3316(3) 0.8648(2) 0.04786(15) 0.0287(8) Uani 1 1 d .
H40 H -0.3724 0.8740 0.0810 0.034 Uiso 1 1 calc R
C41 C -0.3712(4) 0.8044(2) 0.01168(17) 0.0354(9) Uani 1 1 d .
H41 H -0.4393 0.7738 0.0202 0.043 Uiso 1 1 calc R
C42 C -0.3093(4) 0.7897(2) -0.03702(17) 0.0343(9) Uani 1 1 d .
H42 H -0.3347 0.7485 -0.0610 0.041 Uiso 1 1 calc R
C43 C -0.2097(4) 0.8361(2) -0.05021(18) 0.0377(10) Uani 1 1 d .
H43 H -0.1683 0.8261 -0.0831 0.045 Uiso 1 1 calc R
C44 C -0.1710(3) 0.8974(2) -0.01460(15) 0.0303(8) Uani 1 1 d .
H44 H -0.1044 0.9289 -0.0240 0.036 Uiso 1 1 calc R
C45 C 0.4676(3) 1.2150(2) 0.13294(15) 0.0272(8) Uani 1 1 d .
C46 C 0.5431(4) 0.9932(2) 0.34230(15) 0.0351(9) Uani 1 1 d .
F1 F 0.47481(19) 1.22350(14) 0.18801(8) 0.0331(5) Uani 1 1 d .
F2 F 0.3927(2) 1.27140(13) 0.11414(10) 0.0425(6) Uani 1 1 d .
F3 F 0.5756(2) 1.22901(15) 0.11156(10) 0.0455(6) Uani 1 1 d .
F4 F 0.5942(3) 1.06958(15) 0.33737(11) 0.0552(7) Uani 1 1 d .
F5 F 0.6288(2) 0.94504(15) 0.35937(9) 0.0386(6) Uani 1 1 d .
F6 F 0.4592(2) 0.99999(15) 0.38119(8) 0.0412(6) Uani 1 1 d .
O1 O 0.2975(2) 1.11092(15) 0.14197(10) 0.0287(6) Uani 1 1 d .
O2 O 0.5020(2) 1.05964(17) 0.14172(11) 0.0354(6) Uani 1 1 d .
O3 O 0.4111(2) 1.11061(15) 0.05609(10) 0.0279(6) Uani 1 1 d .
O4 O 0.4056(2) 1.03129(17) 0.26035(10) 0.0338(6) Uani 1 1 d .
O5 O 0.4185(2) 0.88865(17) 0.28819(13) 0.0428(7) Uani 1 1 d .
O6 O 0.5879(2) 0.95475(15) 0.24152(10) 0.0271(6) Uani 1 1 d .
P1 P 0.03174(7) 1.00882(5) 0.24669(3) 0.01549(16) Uani 1 1 d .
P2 P -0.18135(7) 0.98833(5) 0.08541(3) 0.01805(16) Uani 1 1 d .
S1 S 0.48232(8) 0.96427(6) 0.27524(4) 0.0281(2) Uani 1 1 d .
S2 S 0.41500(7) 1.11258(5) 0.11553(3) 0.02075(17) Uani 1 1 d .

loop_
_atom_site_aniso_label
_atom_site_aniso_U_11
_atom_site_aniso_U_22
_atom_site_aniso_U_33
_atom_site_aniso_U_23
_atom_site_aniso_U_13
_atom_site_aniso_U_12
Ag1 0.01690(11) 0.02317(12) 0.02461(12) -0.00187(10) 0.00461(10) -0.00293(10)
Ag2 0.02203(12) 0.03643(15) 0.02061(12) 0.00257(11) 0.00598(10) 0.00609(11)
C1 0.0168(14) 0.0149(14) 0.0166(14) -0.0014(12) -0.0010(11) -0.0018(12)
C2 0.0192(15) 0.0183(16) 0.0263(17) 0.0007(13) 0.0004(13) -0.0020(12)
C3 0.0259(18) 0.0254(18) 0.0306(19) 0.0048(15) -0.0074(15) -0.0049(15)
C4 0.0312(19) 0.035(2) 0.0195(17) 0.0054(15) -0.0048(13) -0.0097(17)
C5 0.0322(19) 0.0332(19) 0.0223(17) -0.0055(16) 0.0055(15) -0.0027(17)
C6 0.0222(16) 0.0226(18) 0.0217(16) -0.0003(13) -0.0012(13) -0.0038(13)
C7 0.0206(16) 0.0171(16) 0.0159(15) -0.0021(12) -0.0047(13) -0.0007(13)
C8 0.0256(18) 0.0204(16) 0.0263(17) -0.0013(15) -0.0034(16) -0.0034(13)
C9 0.043(2) 0.0149(17) 0.036(2) 0.0011(15) -0.0072(17) 0.0014(15)
C10 0.036(2) 0.0220(17) 0.037(2) -0.0061(15) -0.0146(18) 0.0084(15)
C11 0.0266(18) 0.0272(18) 0.0268(18) -0.0089(14) -0.0038(15) 0.0051(15)
C12 0.0219(16) 0.0217(16) 0.0207(16) -0.0031(13) -0.0018(14) 0.0003(13)
C13 0.0103(14) 0.0128(14) 0.0214(16) 0.0012(12) 0.0000(12) -0.0007(11)
C14 0.0169(15) 0.0190(16) 0.0177(15) 0.0007(12) 0.0024(12) 0.0023(12)
C15 0.0200(17) 0.0170(15) 0.0262(17) 0.0066(13) 0.0047(13) -0.0016(13)
C16 0.0154(15) 0.0152(14) 0.0296(17) 0.0037(13) 0.0021(14) 0.0017(11)
C17 0.0220(17) 0.0174(16) 0.036(2) 0.0033(14) 0.0000(15) -0.0024(13)
C18 0.026(2) 0.0142(16) 0.044(2) 0.0003(14) -0.0053(15) -0.0066(13)
C19 0.0294(19) 0.0226(17) 0.036(2) -0.0109(15) -0.0078(16) 0.0037(15)
C20 0.0193(16) 0.0186(16) 0.0280(18) 0.0000(14) -0.0012(14) 0.0000(13)
C21 0.0147(15) 0.0154(15) 0.0239(16) 0.0002(13) -0.0002(13) 0.0022(11)
C22 0.0128(15) 0.0178(15) 0.0186(16) 0.0022(12) -0.0009(12) 0.0001(12)
C23 0.0187(15) 0.0120(14) 0.0166(15) -0.0031(12) 0.0015(13) -0.0038(12)
C24 0.0242(17) 0.0119(15) 0.0200(16) -0.0040(12) 0.0017(13) -0.0028(12)
C25 0.0198(17) 0.0212(16) 0.0231(17) -0.0016(13) 0.0029(13) -0.0008(13)
C26 0.0231(17) 0.0259(18) 0.0285(18) 0.0043(14) 0.0023(16) 0.0022(14)
C27 0.0162(17) 0.036(2) 0.036(2) -0.0004(17) 0.0047(16) 0.0004(15)
C28 0.0189(17) 0.0256(19) 0.034(2) -0.0007(15) 0.0094(15) -0.0028(14)
C29 0.0201(15) 0.0190(16) 0.0262(17) -0.0050(13) 0.0047(15) -0.0023(14)
C30 0.0225(16) 0.0296(18) 0.0235(16) 0.0012(14) 0.0061(14) -0.0096(15)
C31 0.0260(16) 0.0210(16) 0.0211(16) 0.0035(14) 0.0023(13) -0.0031(14)
C32 0.0165(14) 0.0168(15) 0.0203(15) -0.0004(13) 0.0028(12) 0.0009(13)
C33 0.0242(17) 0.0163(15) 0.0170(15) 0.0019(12) 0.0070(13) 0.0032(13)
C34 0.041(2) 0.030(2) 0.040(2) -0.0116(18) -0.0057(18) -0.0019(18)
C35 0.047(3) 0.0176(19) 0.064(3) -0.0042(19) 0.007(2) -0.0058(18)
C36 0.041(2) 0.026(2) 0.048(2) 0.0121(17) 0.020(2) 0.0084(17)
C37 0.037(2) 0.037(2) 0.051(3) 0.0160(19) -0.004(2) 0.0040(19)
C38 0.029(2) 0.0275(19) 0.044(2) 0.0057(16) -0.0061(18) -0.0040(16)
C39 0.0183(15) 0.0210(16) 0.0227(17) 0.0010(13) -0.0033(14) 0.0019(14)
C40 0.0250(19) 0.034(2) 0.0273(19) 0.0031(15) -0.0029(15) -0.0041(15)
C41 0.030(2) 0.027(2) 0.050(3) 0.0012(18) -0.0092(19) -0.0093(16)
C42 0.033(2) 0.0231(18) 0.047(2) -0.0116(16) -0.0145(19) 0.0012(16)
C43 0.033(2) 0.035(2) 0.045(2) -0.0200(18) 0.0052(19) -0.0023(17)
C44 0.0252(19) 0.035(2) 0.0303(19) -0.0119(16) 0.0036(16) -0.0062(16)
C45 0.0276(19) 0.030(2) 0.0237(19) -0.0007(15) 0.0021(15) -0.0019(15)
C46 0.039(2) 0.038(2) 0.0278(19) -0.0020(18) -0.0004(16) 0.0103(18)
F1 0.0320(12) 0.0425(13) 0.0248(11) -0.0085(9) -0.0019(9) 0.0013(10)
F2 0.0617(16) 0.0222(11) 0.0436(13) 0.0040(10) -0.0106(12) 0.0051(11)
F3 0.0387(13) 0.0567(16) 0.0411(13) -0.0103(12) 0.0134(11) -0.0214(12)
F4 0.0682(19) 0.0425(14) 0.0549(16) -0.0086(13) -0.0107(16) -0.0161(13)
F5 0.0347(12) 0.0512(15) 0.0299(12) 0.0027(10) -0.0081(10) 0.0130(11)
F6 0.0406(12) 0.0603(16) 0.0227(10) 0.0016(11) 0.0072(9) 0.0161(12)
O1 0.0223(13) 0.0338(14) 0.0300(13) 0.0060(11) 0.0054(10) -0.0002(11)
O2 0.0279(14) 0.0391(15) 0.0392(15) 0.0081(13) -0.0002(12) 0.0135(12)
O3 0.0349(15) 0.0272(13) 0.0216(12) -0.0029(10) 0.0021(11) -0.0030(11)
O4 0.0277(13) 0.0442(16) 0.0294(13) -0.0043(12) -0.0023(11) 0.0137(13)
O5 0.0374(16) 0.0370(15) 0.0540(18) 0.0018(15) 0.0034(15) -0.0116(12)
O6 0.0203(12) 0.0368(15) 0.0243(13) 0.0057(11) 0.0032(10) 0.0066(11)
P1 0.0154(4) 0.0155(4) 0.0156(4) -0.0008(3) 0.0014(3) -0.0005(3)
P2 0.0171(4) 0.0202(4) 0.0169(4) 0.0001(3) 0.0015(3) -0.0010(3)
S1 0.0202(4) 0.0411(5) 0.0231(4) -0.0006(4) 0.0008(3) 0.0052(4)
S2 0.0200(4) 0.0215(4) 0.0208(4) 0.0038(3) 0.0028(3) 0.0024(3)

loop_
_atom_type_symbol
_atom_type_description
_atom_type_scat_dispersion_real
_atom_type_scat_dispersion_imag
_atom_type_scat_source
Ag Ag -0.8971 1.1015 'International Tables Vol C Tables 4.2.6.8 and 6.1.1.4'
C C 0.0033 0.0016 'International Tables Vol C Tables 4.2.6.8 and 6.1.1.4'
F F 0.0171 0.0103 'International Tables Vol C Tables 4.2.6.8 and 6.1.1.4'
O O 0.0106 0.0060 'International Tables Vol C Tables 4.2.6.8 and 6.1.1.4'
P P 0.1023 0.0942 'International Tables Vol C Tables 4.2.6.8 and 6.1.1.4'
S S 0.1246 0.1234 'International Tables Vol C Tables 4.2.6.8 and 6.1.1.4'
H H 0.0000 0.0000 'International Tables Vol C Tables 4.2.6.8 and 6.1.1.4'

loop_
_geom_angle_atom_site_label_1
_geom_angle_atom_site_label_2
_geom_angle_atom_site_label_3
_geom_angle
_geom_angle_site_symmetry_1
_geom_angle_site_symmetry_3
O1 Ag1 O4 93.25(9) . .
O1 Ag1 P1 131.99(7) . .
O4 Ag1 P1 125.27(7) . .
O6 Ag2 P2 160.10(7) 1_455 .
O6 Ag2 O2 83.21(9) 1_455 1_455
P2 Ag2 O2 111.57(7) . 1_455
C6 C1 C2 119.2(3) . .
C6 C1 P1 123.9(2) . .
C2 C1 P1 116.9(2) . .
C3 C2 C1 120.9(3) . .
C2 C3 C4 120.2(3) . .
C5 C4 C3 120.1(3) . .
C4 C5 C6 120.5(3) . .
C1 C6 C5 119.1(3) . .
C8 C7 C12 119.8(3) . .
C8 C7 P1 119.0(3) . .
C12 C7 P1 121.2(3) . .
C7 C8 C9 119.6(3) . .
C10 C9 C8 120.7(3) . .
C9 C10 C11 120.5(3) . .
C12 C11 C10 118.8(3) . .
C11 C12 C7 120.6(3) . .
C22 C13 C14 120.1(3) . .
C22 C13 P1 120.8(2) . .
C14 C13 P1 119.0(2) . .
C15 C14 C13 120.9(3) . .
C14 C15 C16 121.0(3) . .
C15 C16 C17 122.0(3) . .
C15 C16 C21 118.7(3) . .
C17 C16 C21 119.2(3) . .
C18 C17 C16 120.3(3) . .
C17 C18 C19 121.1(3) . .
C20 C19 C18 120.4(3) . .
C19 C20 C21 120.7(3) . .
C20 C21 C22 122.2(3) . .
C20 C21 C16 118.3(3) . .
C22 C21 C16 119.4(3) . .
C13 C22 C21 119.6(3) . .
C13 C22 C23 121.8(3) . .
C21 C22 C23 118.6(3) . .
C32 C23 C24 119.4(3) . .
C32 C23 C22 121.8(3) . .
C24 C23 C22 118.7(3) . .
C29 C24 C25 118.2(3) . .
C29 C24 C23 120.2(3) . .
C25 C24 C23 121.5(3) . .
C26 C25 C24 121.3(3) . .
C25 C26 C27 120.5(3) . .
C28 C27 C26 119.8(3) . .
C27 C28 C29 121.2(3) . .
C30 C29 C24 118.7(3) . .
C30 C29 C28 122.3(3) . .
C24 C29 C28 119.0(3) . .
C31 C30 C29 120.9(3) . .
C30 C31 C32 121.6(3) . .
C23 C32 C31 119.0(3) . .
C23 C32 P2 121.0(2) . .
C31 C32 P2 119.6(2) . .
C38 C33 C34 118.6(3) . .
C38 C33 P2 119.1(3) . .
C34 C33 P2 121.9(3) . .
C35 C34 C33 120.2(4) . .
C36 C35 C34 120.9(4) . .
C37 C36 C35 119.0(4) . .
C36 C37 C38 120.9(4) . .
C33 C38 C37 120.5(4) . .
C44 C39 C40 118.9(3) . .
C44 C39 P2 123.1(3) . .
C40 C39 P2 118.0(3) . .
C41 C40 C39 120.5(4) . .
C42 C41 C40 119.8(4) . .
C41 C42 C43 120.1(3) . .
C42 C43 C44 120.3(4) . .
C39 C44 C43 120.4(4) . .
F2 C45 F3 108.5(3) . .
F2 C45 F1 107.7(3) . .
F3 C45 F1 108.2(3) . .
F2 C45 S2 111.1(2) . .
F3 C45 S2 111.1(3) . .
F1 C45 S2 110.1(3) . .
F5 C46 F6 110.1(3) . .
F5 C46 F4 105.8(3) . .
F6 C46 F4 106.0(3) . .
F5 C46 S1 113.3(3) . .
F6 C46 S1 112.8(3) . .
F4 C46 S1 108.3(3) . .
S2 O1 Ag1 129.59(15) . .
S2 O2 Ag2 161.11(17) . 1_655
S1 O4 Ag1 127.71(17) . .
S1 O6 Ag2 146.85(15) . 1_655
C1 P1 C7 106.92(15) . .
C1 P1 C13 102.56(14) . .
C7 P1 C13 104.30(14) . .
C1 P1 Ag1 108.93(10) . .
C7 P1 Ag1 112.03(11) . .
C13 P1 Ag1 120.99(10) . .
C33 P2 C39 103.91(15) . .
C33 P2 C32 106.25(15) . .
C39 P2 C32 102.63(15) . .
C33 P2 Ag2 107.39(10) . .
C39 P2 Ag2 111.92(12) . .
C32 P2 Ag2 123.10(11) . .
O6 S1 O4 115.39(15) . .
O6 S1 O5 115.28(17) . .
O4 S1 O5 114.25(16) . .
O6 S1 C46 103.03(16) . .
O4 S1 C46 104.17(17) . .
O5 S1 C46 102.30(19) . .
O3 S2 O2 116.28(16) . .
O3 S2 O1 114.18(16) . .
O2 S2 O1 113.65(15) . .
O3 S2 C45 105.07(16) . .
O2 S2 C45 103.61(17) . .
O1 S2 C45 101.84(16) . .

loop_
_geom_bond_atom_site_label_1
_geom_bond_atom_site_label_2
_geom_bond_distance
_geom_bond_site_symmetry_2
Ag1 O1 2.260(2) .
Ag1 O4 2.350(3) .
Ag1 P1 2.3655(9) .
Ag2 O6 2.269(2) 1_455
Ag2 P2 2.3792(9) .
Ag2 O2 2.396(2) 1_455
C1 C6 1.386(4) .
C1 C2 1.400(4) .
C1 P1 1.818(3) .
C2 C3 1.352(5) .
C3 C4 1.387(5) .
C4 C5 1.364(5) .
C5 C6 1.402(5) .
C7 C8 1.378(5) .
C7 C12 1.395(5) .
C7 P1 1.825(3) .
C8 C9 1.393(5) .
C9 C10 1.364(6) .
C10 C11 1.400(5) .
C11 C12 1.384(5) .
C13 C22 1.384(4) .
C13 C14 1.418(4) .
C13 P1 1.837(3) .
C14 C15 1.372(4) .
C15 C16 1.409(5) .
C16 C17 1.418(4) .
C16 C21 1.435(4) .
C17 C18 1.358(5) .
C18 C19 1.407(5) .
C19 C20 1.371(5) .
C20 C21 1.419(5) .
C21 C22 1.435(4) .
C22 C23 1.489(4) .
C23 C32 1.396(4) .
C23 C24 1.427(4) .
C24 C29 1.415(4) .
C24 C25 1.416(5) .
C25 C26 1.364(5) .
C26 C27 1.405(5) .
C27 C28 1.361(5) .
C28 C29 1.420(5) .
C29 C30 1.407(5) .
C30 C31 1.359(5) .
C31 C32 1.421(4) .
C32 P2 1.827(3) .
C33 C38 1.368(5) .
C33 C34 1.391(5) .
C33 P2 1.816(3) .
C34 C35 1.386(6) .
C35 C36 1.374(6) .
C36 C37 1.359(6) .
C37 C38 1.398(5) .
C39 C44 1.382(5) .
C39 C40 1.396(5) .
C39 P2 1.826(3) .
C40 C41 1.388(5) .
C41 C42 1.379(6) .
C42 C43 1.379(6) .
C43 C44 1.386(5) .
C45 F2 1.322(4) .
C45 F3 1.327(4) .
C45 F1 1.333(4) .
C45 S2 1.820(4) .
C46 F5 1.303(4) .
C46 F6 1.325(4) .
C46 F4 1.376(5) .
C46 S1 1.810(4) .
O1 S2 1.453(3) .
O2 S2 1.442(3) .
O2 Ag2 2.396(2) 1_655
O3 S2 1.429(2) .
O4 S1 1.433(3) .
O5 S1 1.458(3) .
O6 S1 1.436(2) .
O6 Ag2 2.269(2) 1_655
